data_2012132
loop_
_publ_author_name
'Sillanp\"a\"a, Reijo'
'Llop, Jordi'
'Vi\~nas, Clara'
'Teixidor, Frances'
'Kivek\"as, Raikko'

_publ_section_title
;
 \h^5^-(3)-1-Methyl-1,2-dicarbollyl-\h^5^-2',5'-dimethylpyrrolylcobalt(III)
;
_journal_issue 8
_journal_name_full 'Acta Crystallographica Section C'
_journal_page_first 900
_journal_page_last 901
_journal_paper_doi 10.1107/S0108270101007971
_journal_volume 57
_journal_year 2001
_chemical_formula_iupac '[Co(C3 H13 B9 )(C6 H8 N)]'
_chemical_formula_moiety 'C9 H21 B9 Co N'
_chemical_formula_sum 'C9 H21 B9 Co N'
_chemical_formula_weight 299.49
_chemical_name_systematic
;
[3-Co{\h^5^-(2,5-(CH~3~)~2~-NC~4~H~2~)}-1-CH~3~-1,2-C~2~B~9~H~10~]
;
_space_group_IT_number 14
_symmetry_cell_setting monoclinic
_symmetry_space_group_name_Hall '-P 2yn'
_symmetry_space_group_name_H-M 'P 1 21/n 1'
_audit_creation_method SHELXL-97
_cell_angle_alpha 90.00
_cell_angle_beta 98.622(11)
_cell_angle_gamma 90.00
_cell_formula_units_Z 4
_cell_length_a 8.1630(11)
_cell_length_b 16.3957(10)
_cell_length_c 11.5686(14)
_cell_measurement_reflns_used 25
_cell_measurement_temperature 294(2)
_cell_measurement_theta_max 22.6
_cell_measurement_theta_min 19.3
_cell_volume 1530.8(3)
_computing_cell_refinement
;
MSC/AFC5S Diffractometer Control Software
;
_computing_data_collection
;
MSC/AFC5S Diffractometer Control Software (Molecular Structure
Corporation, 1995)
;
_computing_data_reduction 'TEXSAN (Molecular Structure Corporation, 1997)'
_computing_molecular_graphics 'ORTEP-3 for Windows (Farrugia, 1997)'
_computing_publication_material SHELXL97
_computing_structure_refinement 'SHELXL97 (Sheldrick, 1997)'
_computing_structure_solution 'SIR92 (Altomare et al., 1994)'
_diffrn_ambient_temperature 294(2)
_diffrn_measured_fraction_theta_full 1.000
_diffrn_measured_fraction_theta_max 1.000
_diffrn_measurement_device 'Rigaku AFC5S'
_diffrn_measurement_method \w/2\q
_diffrn_radiation_monochromator graphite
_diffrn_radiation_source 'fine-focus sealed tube'
_diffrn_radiation_type MoK\a
_diffrn_radiation_wavelength .71069
_diffrn_reflns_av_R_equivalents .0119
_diffrn_reflns_av_sigmaI/netI .0383
_diffrn_reflns_limit_h_max 10
_diffrn_reflns_limit_h_min 0
_diffrn_reflns_limit_k_max 20
_diffrn_reflns_limit_k_min 0
_diffrn_reflns_limit_l_max 14
_diffrn_reflns_limit_l_min -14
_diffrn_reflns_number 2894
_diffrn_reflns_theta_full 25.01
_diffrn_reflns_theta_max 25.01
_diffrn_reflns_theta_min 2.17
_diffrn_standards_decay_% .8
_diffrn_standards_interval_count 150
_diffrn_standards_number 3
_exptl_absorpt_coefficient_mu 1.099
_exptl_absorpt_correction_type none
_exptl_crystal_colour 'pale yellow'
_exptl_crystal_density_diffrn 1.299
_exptl_crystal_density_method 'not measured'
_exptl_crystal_description prism
_exptl_crystal_F_000 616
_exptl_crystal_size_max .36
_exptl_crystal_size_mid .34
_exptl_crystal_size_min .28
_refine_diff_density_max .244
_refine_diff_density_min -.255
_refine_ls_extinction_method none
_refine_ls_goodness_of_fit_ref 1.061
_refine_ls_hydrogen_treatment mixed
_refine_ls_matrix_type full
_refine_ls_number_parameters 211
_refine_ls_number_reflns 2695
_refine_ls_number_restraints 0
_refine_ls_restrained_S_all 1.061
_refine_ls_R_factor_all .0474
_refine_ls_R_factor_gt .0302
_refine_ls_shift/su_max <0.001
_refine_ls_shift/su_mean .000
_refine_ls_structure_factor_coef Fsqd
_refine_ls_weighting_details 'calc w=1/[\s^2^(Fo^2^)+(0.0312P)^2^+0.4100P] where P=(Fo^2^+2Fc^2^)/3'
_refine_ls_weighting_scheme calc
_refine_ls_wR_factor_ref .0767
_reflns_number_gt 2187
_reflns_number_total 2695
_reflns_threshold_expression I>2\s(I)
_cod_data_source_file gd1152.cif
_cod_data_source_block I
_cod_original_sg_symbol_H-M 'P 21/n'
_cod_database_code 2012132
_cod_database_fobs_code 2012132

loop_
_symmetry_equiv_pos_as_xyz
'x, y, z'
'-x+1/2, y+1/2, -z+1/2'
'-x, -y, -z'
'x-1/2, -y-1/2, z-1/2'

loop_
_atom_site_label
_atom_site_fract_x
_atom_site_fract_y
_atom_site_fract_z
_atom_site_U_iso_or_equiv
_atom_site_adp_type
_atom_site_calc_flag
_atom_site_refinement_flags
_atom_site_occupancy
_atom_site_disorder_assembly
_atom_site_disorder_group
_atom_site_type_symbol
Co3 .13408(4) .170357(18) .79978(3) .03072(11) Uani d . 1 . . Co
N13 .1873(3) .05591(12) .87318(19) .0434(5) Uani d . 1 . . N
C1 .0068(3) .23262(16) .9103(2) .0399(6) Uani d . 1 . . C
C2 .2038(3) .25788(15) .9191(2) .0378(6) Uani d . 1 . . C
H2 .281(3) .2366(15) .983(2) .045 Uiso d . 1 . . H
C14 .3207(3) .08512(14) .8257(2) .0402(6) Uani d . 1 . . C
C15 .2726(3) .10099(15) .7049(2) .0455(6) Uani d . 1 . . C
H15 .3388 .1220 .6532 .055 Uiso calc R 1 . . H
C16 .1053(4) .07877(15) .6788(2) .0514(7) Uani d . 1 . . C
H16 .0388 .0824 .6064 .062 Uiso calc R 1 . . H
C17 .0573(3) .04991(15) .7832(3) .0499(7) Uani d . 1 . . C
C18 .4878(3) .09408(18) .8956(3) .0614(8) Uani d . 1 . . C
H18A .4770 .1037 .9759 .092 Uiso calc R 1 . . H
H18B .5441 .1392 .8663 .092 Uiso calc R 1 . . H
H18C .5503 .0450 .8897 .092 Uiso calc R 1 . . H
C19 -.1039(4) .0112(2) .7998(4) .0854(12) Uani d . 1 . . C
H19A -.1060 -.0443 .7731 .128 Uiso calc R 1 . . H
H19B -.1938 .0408 .7557 .128 Uiso calc R 1 . . H
H19C -.1153 .0122 .8812 .128 Uiso calc R 1 . . H
C20 -.0470(4) .17826(19) 1.0040(3) .0616(8) Uani d . 1 . . C
H20A .0487 .1534 1.0485 .092 Uiso calc R 1 . . H
H20B -.1200 .1366 .9678 .092 Uiso calc R 1 . . H
H20C -.1038 .2104 1.0549 .092 Uiso calc R 1 . . H
B4 -.0865(3) .23492(18) .7673(2) .0386(6) Uani d . 1 . . B
H4 -.192(3) .1991(15) .741(2) .046 Uiso d . 1 . . H
B5 -.1128(4) .3161(2) .8659(3) .0504(8) Uani d . 1 . . B
H5 -.229(3) .3207(15) .897(2) .061 Uiso d . 1 . . H
B6 .0711(4) .3287(2) .9633(3) .0505(8) Uani d . 1 . . B
H6 .076(3) .3375(16) 1.053(3) .061 Uiso d . 1 . . H
B7 .2620(3) .27767(17) .7860(2) .0374(6) Uani d . 1 . . B
H7 .393(3) .2691(14) .775(2) .045 Uiso d . 1 . . H
B8 .0731(4) .26539(17) .6832(2) .0372(6) Uani d . 1 . . B
H8 .070(3) .2508(14) .589(2) .045 Uiso d . 1 . . H
B9 -.0712(4) .33805(19) .7234(3) .0460(7) Uani d . 1 . . B
H9 -.162(3) .3660(16) .660(2) .055 Uiso d . 1 . . H
B10 .0263(4) .3957(2) .8442(3) .0545(8) Uani d . 1 . . B
H10 -.003(3) .4616(17) .860(2) .065 Uiso d . 1 . . H
B11 .2290(4) .35771(19) .8842(3) .0490(8) Uani d . 1 . . B
H11 .337(3) .3891(15) .932(2) .059 Uiso d . 1 . . H
B12 .1431(4) .36403(18) .7346(3) .0458(7) Uani d . 1 . . B
H12 .187(3) .4081(16) .676(2) .055 Uiso d . 1 . . H

loop_
_atom_site_aniso_label
_atom_site_aniso_U_11
_atom_site_aniso_U_22
_atom_site_aniso_U_33
_atom_site_aniso_U_12
_atom_site_aniso_U_13
_atom_site_aniso_U_23
Co3 .03022(18) .02856(17) .03384(18) .00108(13) .00636(12) .00320(14)
N13 .0475(13) .0277(10) .0561(14) .0044(9) .0117(11) .0091(10)
C1 .0356(13) .0494(15) .0362(13) .0096(11) .0102(11) .0036(11)
C2 .0359(13) .0412(14) .0346(13) .0053(11) -.0004(11) -.0011(11)
C14 .0425(14) .0289(12) .0500(15) .0084(11) .0099(11) -.0018(11)
C15 .0597(17) .0347(13) .0460(15) .0053(12) .0211(13) -.0034(11)
C16 .0631(18) .0365(14) .0496(16) .0042(13) -.0082(14) -.0093(12)
C17 .0483(16) .0284(13) .0718(19) -.0049(12) .0051(14) .0017(12)
C18 .0452(16) .0559(18) .080(2) .0142(14) -.0017(15) -.0026(16)
C19 .054(2) .059(2) .141(4) -.0228(17) .008(2) .011(2)
C20 .0579(18) .083(2) .0497(16) .0058(16) .0262(14) .0143(16)
B4 .0317(14) .0417(16) .0417(16) .0024(12) .0037(12) .0024(13)
B5 .0448(17) .057(2) .0498(18) .0193(15) .0090(15) .0000(15)
B6 .0558(19) .0550(19) .0393(16) .0162(16) .0025(14) -.0119(15)
B7 .0365(15) .0342(15) .0417(16) -.0033(12) .0061(12) .0038(12)
B8 .0433(16) .0327(14) .0352(15) .0028(12) .0043(12) .0044(12)
B9 .0482(17) .0398(16) .0471(17) .0143(14) -.0027(14) .0021(14)
B10 .064(2) .0395(17) .057(2) .0150(16) .0012(16) -.0051(15)
B11 .0533(19) .0369(16) .0525(19) .0007(14) -.0060(15) -.0062(14)
B12 .0545(19) .0316(15) .0499(18) .0005(14) .0028(15) .0051(13)

loop_
_atom_type_symbol
_atom_type_description
_atom_type_scat_dispersion_real
_atom_type_scat_dispersion_imag
_atom_type_scat_source
C C .0033 .0016 'International Tables Vol C Tables 4.2.6.8 and 6.1.1.4'
H H .0000 .0000 'International Tables Vol C Tables 4.2.6.8 and 6.1.1.4'
B B .0013 .0007 'International Tables Vol C Tables 4.2.6.8 and 6.1.1.4'
Co Co .3494 .9721 'International Tables Vol C Tables 4.2.6.8 and 6.1.1.4'
N N .0061 .0033 'International Tables Vol C Tables 4.2.6.8 and 6.1.1.4'

loop_
_geom_angle_atom_site_label_1
_geom_angle_atom_site_label_2
_geom_angle_atom_site_label_3
_geom_angle
C2 Co3 C15 130.16(11)
C2 Co3 C1 48.03(10)
C15 Co3 C1 173.73(10)
C2 Co3 C16 170.30(11)
C15 Co3 C16 40.19(11)
C1 Co3 C16 141.36(11)
C2 Co3 C14 104.93(10)
C15 Co3 C14 40.54(10)
C1 Co3 C14 133.25(10)
C16 Co3 C14 66.82(10)
C2 Co3 B7 49.54(10)
C15 Co3 B7 96.10(11)
C1 Co3 B7 86.15(11)
C16 Co3 B7 125.55(12)
C14 Co3 B7 102.61(11)
C2 Co3 C17 142.49(11)
C15 Co3 C17 66.59(11)
C1 Co3 C17 111.07(11)
C16 Co3 C17 39.98(11)
C14 Co3 C17 64.72(10)
B7 Co3 C17 162.70(11)
C2 Co3 B8 85.75(10)
C15 Co3 B8 99.64(11)
C1 Co3 B8 86.36(10)
C16 Co3 B8 96.62(11)
C14 Co3 B8 134.95(11)
B7 Co3 B8 51.96(11)
C17 Co3 B8 128.07(11)
C2 Co3 B4 84.77(11)
C15 Co3 B4 136.40(11)
C1 Co3 B4 49.29(10)
C16 Co3 B4 104.10(11)
C14 Co3 B4 167.85(11)
B7 Co3 B4 89.22(11)
C17 Co3 B4 103.13(11)
B8 Co3 B4 51.75(11)
C2 Co3 N13 110.07(9)
C15 Co3 N13 67.48(9)
C1 Co3 N13 106.91(9)
C16 Co3 N13 67.14(10)
C14 Co3 N13 38.89(9)
B7 Co3 N13 136.36(10)
C17 Co3 N13 38.67(9)
B8 Co3 N13 163.72(10)
B4 Co3 N13 131.12(10)
C17 N13 C14 106.9(2)
C17 N13 Co3 70.41(13)
C14 N13 Co3 69.65(12)
C20 C1 C2 119.2(2)
C20 C1 B5 118.0(2)
C2 C1 B5 108.9(2)
C20 C1 B4 124.6(2)
C2 C1 B4 109.96(18)
B5 C1 B4 62.78(16)
C20 C1 B6 112.6(2)
C2 C1 B6 60.77(16)
B5 C1 B6 60.78(18)
B4 C1 B6 112.7(2)
C20 C1 Co3 112.52(18)
C2 C1 Co3 65.17(11)
B5 C1 Co3 122.16(17)
B4 C1 Co3 66.42(12)
B6 C1 Co3 121.22(17)
C1 C2 B11 112.2(2)
C1 C2 B7 113.13(18)
B11 C2 B7 62.94(17)
C1 C2 B6 62.29(16)
B11 C2 B6 61.67(19)
B7 C2 B6 114.4(2)
C1 C2 Co3 66.80(12)
B11 C2 Co3 123.62(17)
B7 C2 Co3 66.80(12)
B6 C2 Co3 124.05(17)
C1 C2 H2 118.5(15)
B11 C2 H2 116.1(15)
B7 C2 H2 121.5(15)
B6 C2 H2 112.7(15)
Co3 C2 H2 110.8(14)
N13 C14 C15 109.8(2)
N13 C14 C18 122.2(2)
C15 C14 C18 127.9(2)
N13 C14 Co3 71.46(13)
C15 C14 Co3 69.02(14)
C18 C14 Co3 127.74(18)
C16 C15 C14 106.3(2)
C16 C15 Co3 70.10(15)
C14 C15 Co3 70.44(14)
C16 C15 H15 126.8
C14 C15 H15 126.8
Co3 C15 H15 124.3
C15 C16 C17 106.9(2)
C15 C16 Co3 69.71(14)
C17 C16 Co3 71.17(15)
C15 C16 H16 126.5
C17 C16 H16 126.5
Co3 C16 H16 124.2
N13 C17 C16 110.0(2)
N13 C17 C19 121.8(3)
C16 C17 C19 128.0(3)
N13 C17 Co3 70.92(13)
C16 C17 Co3 68.85(14)
C19 C17 Co3 130.6(2)
C14 C18 H18A 109.5
C14 C18 H18B 109.5
H18A C18 H18B 109.5
C14 C18 H18C 109.5
H18A C18 H18C 109.5
H18B C18 H18C 109.5
C17 C19 H19A 109.5
C17 C19 H19B 109.5
H19A C19 H19B 109.5
C17 C19 H19C 109.5
H19A C19 H19C 109.5
H19B C19 H19C 109.5
C1 C20 H20A 109.5
C1 C20 H20B 109.5
H20A C20 H20B 109.5
C1 C20 H20C 109.5
H20A C20 H20C 109.5
H20B C20 H20C 109.5
C1 B4 B9 104.9(2)
C1 B4 B5 58.59(16)
B9 B4 B5 59.56(17)
C1 B4 B8 105.89(19)
B9 B4 B8 59.74(16)
B5 B4 B8 107.6(2)
C1 B4 Co3 64.29(12)
B9 B4 Co3 116.22(18)
B5 B4 Co3 116.67(17)
B8 B4 Co3 64.08(12)
C1 B4 H4 119.3(13)
B9 B4 H4 122.8(14)
B5 B4 H4 115.2(14)
B8 B4 H4 129.0(14)
Co3 B4 H4 114.9(14)
C1 B5 B6 60.39(17)
C1 B5 B9 105.2(2)
B6 B5 B9 108.1(2)
C1 B5 B10 106.4(2)
B6 B5 B10 59.9(2)
B9 B5 B10 60.12(19)
C1 B5 B4 58.63(15)
B6 B5 B4 109.0(2)
B9 B5 B4 59.91(17)
B10 B5 B4 108.5(2)
C1 B5 H5 116.9(14)
B6 B5 H5 119.7(15)
B9 B5 H5 127.1(15)
B10 B5 H5 128.0(14)
B4 B5 H5 117.8(15)
C2 B6 C1 56.94(15)
C2 B6 B5 104.3(2)
C1 B6 B5 58.83(16)
C2 B6 B11 58.84(16)
C1 B6 B11 105.6(2)
B5 B6 B11 108.8(2)
C2 B6 B10 104.8(2)
C1 B6 B10 105.9(2)
B5 B6 B10 60.74(19)
B11 B6 B10 60.3(2)
C2 B6 H6 117.1(15)
C1 B6 H6 116.2(15)
B5 B6 H6 124.2(16)
B11 B6 H6 123.8(16)
B10 B6 H6 131.8(15)
C2 B7 B12 104.0(2)
C2 B7 B11 58.44(16)
B12 B7 B11 59.82(17)
C2 B7 B8 104.25(19)
B12 B7 B8 59.86(16)
B11 B7 B8 107.8(2)
C2 B7 Co3 63.67(12)
B12 B7 Co3 116.74(18)
B11 B7 Co3 116.85(18)
B8 B7 Co3 64.24(12)
C2 B7 H7 119.2(13)
B12 B7 H7 123.6(13)
B11 B7 H7 114.3(13)
B8 B7 H7 130.5(12)
Co3 B7 H7 114.2(13)
B9 B8 B12 60.01(17)
B9 B8 B4 59.18(16)
B12 B8 B4 106.9(2)
B9 B8 B7 106.5(2)
B12 B8 B7 58.86(16)
B4 B8 B7 106.74(19)
B9 B8 Co3 115.82(18)
B12 B8 Co3 115.50(17)
B4 B8 Co3 64.17(12)
B7 B8 Co3 63.80(12)
B9 B8 H8 118.7(12)
B12 B8 H8 118.7(13)
B4 B8 H8 123.8(12)
B7 B8 H8 124.0(12)
Co3 B8 H8 116.3(12)
B5 B9 B10 60.0(2)
B5 B9 B4 60.53(17)
B10 B9 B4 109.0(2)
B5 B9 B8 109.5(2)
B10 B9 B8 109.0(2)
B4 B9 B8 61.08(16)
B5 B9 B12 107.7(2)
B10 B9 B12 59.82(19)
B4 B9 B12 108.5(2)
B8 B9 B12 60.04(17)
B5 B9 H9 121.5(14)
B10 B9 H9 119.9(14)
B4 B9 H9 122.4(14)
B8 B9 H9 121.5(14)
B12 B9 H9 121.1(14)
B6 B10 B11 59.76(19)
B6 B10 B5 59.38(19)
B11 B10 B5 107.3(2)
B6 B10 B9 107.4(2)
B11 B10 B9 108.1(2)
B5 B10 B9 59.83(19)
B6 B10 B12 107.8(2)
B11 B10 B12 60.05(18)
B5 B10 B12 108.0(2)
B9 B10 B12 60.43(18)
B6 B10 H10 120.0(15)
B11 B10 H10 120.5(15)
B5 B10 H10 122.1(14)
B9 B10 H10 123.8(14)
B12 B10 H10 122.8(15)
C2 B11 B6 59.49(17)
C2 B11 B10 105.1(2)
B6 B11 B10 59.95(19)
C2 B11 B12 104.1(2)
B6 B11 B12 108.2(2)
B10 B11 B12 60.30(18)
C2 B11 B7 58.62(15)
B6 B11 B7 109.0(2)
B10 B11 B7 108.6(2)
B12 B11 B7 59.69(16)
C2 B11 H11 116.6(14)
B6 B11 H11 117.7(14)
B10 B11 H11 128.3(14)
B12 B11 H11 129.4(14)
B7 B11 H11 118.5(14)
B7 B12 B11 60.48(16)
B7 B12 B10 108.7(2)
B11 B12 B10 59.65(19)
B7 B12 B9 108.4(2)
B11 B12 B9 107.2(2)
B10 B12 B9 59.75(18)
B7 B12 B8 61.28(16)
B11 B12 B8 109.4(2)
B10 B12 B8 108.9(2)
B9 B12 B8 59.95(17)
B7 B12 H12 121.7(14)
B11 B12 H12 122.1(14)
B10 B12 H12 121.0(14)
B9 B12 H12 121.5(14)
B8 B12 H12 120.7(14)

loop_
_geom_bond_atom_site_label_1
_geom_bond_atom_site_label_2
_geom_bond_site_symmetry_2
_geom_bond_distance
_geom_bond_publ_flag
Co3 C2 . 2.013(2) y
Co3 C15 . 2.037(2) y
Co3 C1 . 2.039(2) y
Co3 C16 . 2.042(3) y
Co3 C14 . 2.056(2) y
Co3 B7 . 2.064(3) y
Co3 C17 . 2.072(2) y
Co3 B8 . 2.072(3) y
Co3 B4 . 2.074(3) y
Co3 N13 . 2.079(2) y
N13 C17 . 1.374(3) ?
N13 C14 . 1.377(3) ?
C1 C20 . 1.518(3) ?
C1 C2 . 1.649(3) y
C1 B5 . 1.714(4) ?
C1 B4 . 1.715(4) ?
C1 B6 . 1.742(4) ?
C2 B11 . 1.706(4) ?
C2 B7 . 1.709(4) ?
C2 B6 . 1.717(4) ?
C2 H2 . .96(2) ?
C14 C15 . 1.418(4) ?
C14 C18 . 1.485(3) ?
C15 C16 . 1.401(4) ?
C15 H15 . .9300 ?
C16 C17 . 1.407(4) ?
C16 H16 . .9300 ?
C17 C19 . 1.499(4) ?
C18 H18A . .9600 ?
C18 H18B . .9600 ?
C18 H18C . .9600 ?
C19 H19A . .9600 ?
C19 H19B . .9600 ?
C19 H19C . .9600 ?
C20 H20A . .9600 ?
C20 H20B . .9600 ?
C20 H20C . .9600 ?
B4 B9 . 1.775(4) ?
B4 B5 . 1.786(4) ?
B4 B8 . 1.809(4) ?
B4 H4 . 1.05(2) ?
B5 B6 . 1.749(5) ?
B5 B9 . 1.769(5) ?
B5 B10 . 1.773(5) ?
B5 H5 . 1.07(3) ?
B6 B11 . 1.754(5) ?
B6 B10 . 1.758(5) ?
B6 H6 . 1.04(3) ?
B7 B12 . 1.769(4) ?
B7 B11 . 1.783(4) ?
B7 B8 . 1.812(4) ?
B7 H7 . 1.11(2) ?
B8 B9 . 1.785(4) ?
B8 B12 . 1.787(4) ?
B8 H8 . 1.11(2) ?
B9 B10 . 1.774(5) ?
B9 B12 . 1.786(5) ?
B9 H9 . 1.07(3) ?
B10 B11 . 1.764(5) ?
B10 B12 . 1.775(5) ?
B10 H10 . 1.12(3) ?
B11 B12 . 1.771(4) ?
B11 H11 . 1.10(3) ?
B12 H12 . 1.09(3) ?

loop_
_geom_torsion_atom_site_label_1
_geom_torsion_atom_site_label_2
_geom_torsion_atom_site_label_3
_geom_torsion_atom_site_label_4
_geom_torsion
C2 Co3 N13 C17 153.52(16)
C15 Co3 N13 C17 -80.20(17)
C1 Co3 N13 C17 102.80(17)
C16 Co3 N13 C17 -36.47(16)
C14 Co3 N13 C17 -117.4(2)
B7 Co3 N13 C17 -154.66(18)
B8 Co3 N13 C17 -40.8(4)
B4 Co3 N13 C17 52.6(2)
C2 Co3 N13 C14 -89.08(15)
C15 Co3 N13 C14 37.20(15)
C1 Co3 N13 C14 -139.80(15)
C16 Co3 N13 C14 80.93(16)
B7 Co3 N13 C14 -37.3(2)
C17 Co3 N13 C14 117.4(2)
B8 Co3 N13 C14 76.6(4)
B4 Co3 N13 C14 169.96(16)
C2 Co3 C1 C20 -112.9(2)
C15 Co3 C1 C20 -37.1(10)
C16 Co3 C1 C20 63.5(3)
C14 Co3 C1 C20 -44.7(2)
B7 Co3 C1 C20 -148.4(2)
C17 Co3 C1 C20 29.9(2)
B8 Co3 C1 C20 159.5(2)
B4 Co3 C1 C20 119.3(2)
N13 Co3 C1 C20 -10.9(2)
C15 Co3 C1 C2 75.8(10)
C16 Co3 C1 C2 176.40(16)
C14 Co3 C1 C2 68.25(17)
B7 Co3 C1 C2 -35.47(13)
C17 Co3 C1 C2 142.83(14)
B8 Co3 C1 C2 -87.55(14)
B4 Co3 C1 C2 -127.76(18)
N13 Co3 C1 C2 102.06(13)
C2 Co3 C1 B5 97.5(2)
C15 Co3 C1 B5 173.4(9)
C16 Co3 C1 B5 -86.1(3)
C14 Co3 C1 B5 165.78(19)
B7 Co3 C1 B5 62.1(2)
C17 Co3 C1 B5 -119.6(2)
B8 Co3 C1 B5 10.0(2)
B4 Co3 C1 B5 -30.2(2)
N13 Co3 C1 B5 -160.4(2)
C2 Co3 C1 B4 127.76(18)
C15 Co3 C1 B4 -156.4(9)
C16 Co3 C1 B4 -55.8(2)
C14 Co3 C1 B4 -163.99(15)
B7 Co3 C1 B4 92.29(14)
C17 Co3 C1 B4 -89.41(15)
B8 Co3 C1 B4 40.21(14)
N13 Co3 C1 B4 -130.18(14)
C2 Co3 C1 B6 24.57(17)
C15 Co3 C1 B6 100.4(10)
C16 Co3 C1 B6 -159.03(18)
C14 Co3 C1 B6 92.8(2)
B7 Co3 C1 B6 -10.90(19)
C17 Co3 C1 B6 167.40(18)
B8 Co3 C1 B6 -62.98(19)
B4 Co3 C1 B6 -103.2(2)
N13 Co3 C1 B6 126.63(18)
C20 C1 C2 B11 -138.6(2)
B5 C1 C2 B11 .9(3)
B4 C1 C2 B11 68.0(2)
B6 C1 C2 B11 -37.5(2)
Co3 C1 C2 B11 118.42(19)
C20 C1 C2 B7 152.5(2)
B5 C1 C2 B7 -68.0(2)
B4 C1 C2 B7 -.9(3)
B6 C1 C2 B7 -106.4(2)
Co3 C1 C2 B7 49.52(16)
C20 C1 C2 B6 -101.0(3)
B5 C1 C2 B6 38.5(2)
B4 C1 C2 B6 105.5(2)
Co3 C1 C2 B6 155.95(17)
C20 C1 C2 Co3 103.0(2)
B5 C1 C2 Co3 -117.48(18)
B4 C1 C2 Co3 -50.43(16)
B6 C1 C2 Co3 -155.95(17)
C15 Co3 C2 C1 -172.03(13)
C16 Co3 C2 C1 -166.6(6)
C14 Co3 C2 C1 -135.56(13)
B7 Co3 C2 C1 130.44(18)
C17 Co3 C2 C1 -67.8(2)
B8 Co3 C2 C1 88.93(14)
B4 Co3 C2 C1 37.00(13)
N13 Co3 C2 C1 -95.04(13)
C15 Co3 C2 B11 86.0(2)
C1 Co3 C2 B11 -102.0(2)
C16 Co3 C2 B11 91.4(7)
C14 Co3 C2 B11 122.4(2)
B7 Co3 C2 B11 28.4(2)
C17 Co3 C2 B11 -169.8(2)
B8 Co3 C2 B11 -13.1(2)
B4 Co3 C2 B11 -65.0(2)
N13 Co3 C2 B11 162.94(19)
C15 Co3 C2 B7 57.53(17)
C1 Co3 C2 B7 -130.44(18)
C16 Co3 C2 B7 63.0(7)
C14 Co3 C2 B7 93.99(14)
C17 Co3 C2 B7 161.75(17)
B8 Co3 C2 B7 -41.51(14)
B4 Co3 C2 B7 -93.44(14)
N13 Co3 C2 B7 134.51(13)
C15 Co3 C2 B6 162.2(2)
C1 Co3 C2 B6 -25.81(19)
C16 Co3 C2 B6 167.6(6)
C14 Co3 C2 B6 -161.4(2)
B7 Co3 C2 B6 104.6(2)
C17 Co3 C2 B6 -93.6(3)
B8 Co3 C2 B6 63.1(2)
B4 Co3 C2 B6 11.2(2)
N13 Co3 C2 B6 -120.9(2)
C17 N13 C14 C15 2.4(3)
Co3 N13 C14 C15 -58.53(16)
C17 N13 C14 C18 -175.6(2)
Co3 N13 C14 C18 123.5(2)
C17 N13 C14 Co3 60.92(16)
C2 Co3 C14 N13 103.60(15)
C15 Co3 C14 N13 -120.7(2)
C1 Co3 C14 N13 57.98(19)
C16 Co3 C14 N13 -81.82(16)
B7 Co3 C14 N13 154.65(14)
C17 Co3 C14 N13 -37.85(14)
B8 Co3 C14 N13 -157.33(15)
B4 Co3 C14 N13 -38.6(6)
C2 Co3 C14 C15 -135.66(16)
C1 Co3 C14 C15 178.73(15)
C16 Co3 C14 C15 38.92(16)
B7 Co3 C14 C15 -84.60(16)
C17 Co3 C14 C15 82.90(17)
B8 Co3 C14 C15 -36.6(2)
B4 Co3 C14 C15 82.1(5)
N13 Co3 C14 C15 120.7(2)
C2 Co3 C14 C18 -13.3(3)
C15 Co3 C14 C18 122.4(3)
C1 Co3 C14 C18 -58.9(3)
C16 Co3 C14 C18 161.3(3)
B7 Co3 C14 C18 37.8(3)
C17 Co3 C14 C18 -154.7(3)
B8 Co3 C14 C18 85.8(3)
B4 Co3 C14 C18 -155.5(4)
N13 Co3 C14 C18 -116.9(3)
N13 C14 C15 C16 -1.3(3)
C18 C14 C15 C16 176.6(2)
Co3 C14 C15 C16 -61.28(17)
N13 C14 C15 Co3 60.00(16)
C18 C14 C15 Co3 -122.2(3)
C2 Co3 C15 C16 178.57(16)
C1 Co3 C15 C16 108.0(10)
C14 Co3 C15 C16 116.5(2)
B7 Co3 C15 C16 -141.23(17)
C17 Co3 C15 C16 38.60(16)
B8 Co3 C15 C16 -88.85(17)
B4 Co3 C15 C16 -45.9(2)
N13 Co3 C15 C16 80.74(16)
C2 Co3 C15 C14 62.09(19)
C1 Co3 C15 C14 -8.5(10)
C16 Co3 C15 C14 -116.5(2)
B7 Co3 C15 C14 102.29(16)
C17 Co3 C15 C14 -77.89(16)
B8 Co3 C15 C14 154.67(16)
B4 Co3 C15 C14 -162.40(16)
N13 Co3 C15 C14 -35.74(14)
C14 C15 C16 C17 -.3(3)
Co3 C15 C16 C17 -61.83(18)
C14 C15 C16 Co3 61.51(16)
C2 Co3 C16 C15 -6.5(7)
C1 Co3 C16 C15 -170.42(16)
C14 Co3 C16 C15 -39.26(15)
B7 Co3 C16 C15 49.9(2)
C17 Co3 C16 C15 -117.0(2)
B8 Co3 C16 C15 97.13(17)
B4 Co3 C16 C15 149.29(16)
N13 Co3 C16 C15 -81.67(16)
C2 Co3 C16 C17 110.5(6)
C15 Co3 C16 C17 117.0(2)
C1 Co3 C16 C17 -53.4(2)
C14 Co3 C16 C17 77.73(17)
B7 Co3 C16 C17 166.93(16)
B8 Co3 C16 C17 -145.88(17)
B4 Co3 C16 C17 -93.72(17)
N13 Co3 C16 C17 35.32(15)
C14 N13 C17 C16 -2.6(3)
Co3 N13 C17 C16 57.82(18)
C14 N13 C17 C19 173.0(3)
Co3 N13 C17 C19 -126.6(3)
C14 N13 C17 Co3 -60.43(15)
C15 C16 C17 N13 1.8(3)
Co3 C16 C17 N13 -59.05(18)
C15 C16 C17 C19 -173.4(3)
Co3 C16 C17 C19 125.7(3)
C15 C16 C17 Co3 60.88(17)
C2 Co3 C17 N13 -43.5(2)
C15 Co3 C17 N13 82.71(16)
C1 Co3 C17 N13 -91.00(16)
C16 Co3 C17 N13 121.5(2)
C14 Co3 C17 N13 38.06(14)
B7 Co3 C17 N13 83.3(4)
B8 Co3 C17 N13 166.55(15)
B4 Co3 C17 N13 -142.11(15)
C2 Co3 C17 C16 -164.97(17)
C15 Co3 C17 C16 -38.80(16)
C1 Co3 C17 C16 147.49(16)
C14 Co3 C17 C16 -83.45(17)
B7 Co3 C17 C16 -38.2(4)
B8 Co3 C17 C16 45.0(2)
B4 Co3 C17 C16 96.38(18)
N13 Co3 C17 C16 -121.5(2)
C2 Co3 C17 C19 72.5(4)
C15 Co3 C17 C19 -161.3(3)
C1 Co3 C17 C19 25.0(3)
C16 Co3 C17 C19 -122.5(4)
C14 Co3 C17 C19 154.0(3)
B7 Co3 C17 C19 -160.7(3)
B8 Co3 C17 C19 -77.5(3)
B4 Co3 C17 C19 -26.1(3)
N13 Co3 C17 C19 116.0(4)
C20 C1 B4 B9 145.8(2)
C2 C1 B4 B9 -62.5(2)
B5 C1 B4 B9 39.1(2)
B6 C1 B4 B9 3.2(3)
Co3 C1 B4 B9 -112.30(18)
C20 C1 B4 B5 106.7(3)
C2 C1 B4 B5 -101.6(2)
B6 C1 B4 B5 -35.9(2)
Co3 C1 B4 B5 -151.35(19)
C20 C1 B4 B8 -152.0(2)
C2 C1 B4 B8 -.3(3)
B5 C1 B4 B8 101.2(2)
B6 C1 B4 B8 65.4(2)
Co3 C1 B4 B8 -50.11(15)
C20 C1 B4 Co3 -101.9(2)
C2 C1 B4 Co3 49.76(15)
B5 C1 B4 Co3 151.35(18)
B6 C1 B4 Co3 115.49(19)
C2 Co3 B4 C1 -36.17(14)
C15 Co3 B4 C1 176.36(14)
C16 Co3 B4 C1 147.81(14)
C14 Co3 B4 C1 107.4(5)
B7 Co3 B4 C1 -85.59(14)
C17 Co3 B4 C1 106.64(15)
B8 Co3 B4 C1 -124.87(18)
N13 Co3 B4 C1 76.01(17)
C2 Co3 B4 B9 58.5(2)
C15 Co3 B4 B9 -89.0(2)
C1 Co3 B4 B9 94.6(2)
C16 Co3 B4 B9 -117.6(2)
C14 Co3 B4 B9 -158.0(4)
B7 Co3 B4 B9 9.0(2)
C17 Co3 B4 B9 -158.74(19)
B8 Co3 B4 B9 -30.25(18)
N13 Co3 B4 B9 170.64(16)
C2 Co3 B4 B5 -8.9(2)
C15 Co3 B4 B5 -156.39(18)
C1 Co3 B4 B5 27.25(18)
C16 Co3 B4 B5 175.06(19)
C14 Co3 B4 B5 134.6(5)
B7 Co3 B4 B5 -58.3(2)
C17 Co3 B4 B5 133.9(2)
B8 Co3 B4 B5 -97.6(2)
N13 Co3 B4 B5 103.3(2)
C2 Co3 B4 B8 88.70(14)
C15 Co3 B4 B8 -58.8(2)
C1 Co3 B4 B8 124.87(18)
C16 Co3 B4 B8 -87.32(15)
C14 Co3 B4 B8 -127.8(5)
B7 Co3 B4 B8 39.28(14)
C17 Co3 B4 B8 -128.49(14)
N13 Co3 B4 B8 -159.12(13)
C20 C1 B5 B6 101.6(3)
C2 C1 B5 B6 -38.5(2)
B4 C1 B5 B6 -141.7(2)
Co3 C1 B5 B6 -110.5(2)
C20 C1 B5 B9 -156.0(2)
C2 C1 B5 B9 64.0(3)
B4 C1 B5 B9 -39.3(2)
B6 C1 B5 B9 102.4(3)
Co3 C1 B5 B9 -8.0(3)
C20 C1 B5 B10 141.3(2)
C2 C1 B5 B10 1.3(3)
B4 C1 B5 B10 -102.0(2)
B6 C1 B5 B10 39.7(2)
Co3 C1 B5 B10 -70.8(3)
C20 C1 B5 B4 -116.7(3)
C2 C1 B5 B4 103.3(2)
B6 C1 B5 B4 141.7(2)
Co3 C1 B5 B4 31.3(2)
B9 B4 B5 C1 -135.1(2)
B8 B4 B5 C1 -98.2(2)
Co3 B4 B5 C1 -28.91(18)
C1 B4 B5 B6 34.7(2)
B9 B4 B5 B6 -100.4(3)
B8 B4 B5 B6 -63.5(3)
Co3 B4 B5 B6 5.8(3)
C1 B4 B5 B9 135.1(2)
B8 B4 B5 B9 36.87(19)
Co3 B4 B5 B9 106.2(2)
C1 B4 B5 B10 98.3(2)
B9 B4 B5 B10 -36.7(2)
B8 B4 B5 B10 .1(3)
Co3 B4 B5 B10 69.4(2)
B11 C2 B6 C1 140.1(2)
B7 C2 B6 C1 104.4(2)
Co3 C2 B6 C1 26.88(19)
C1 C2 B6 B5 -36.5(2)
B11 C2 B6 B5 103.6(2)
B7 C2 B6 B5 67.9(3)
Co3 C2 B6 B5 -9.7(3)
C1 C2 B6 B11 -140.1(2)
B7 C2 B6 B11 -35.7(2)
Co3 C2 B6 B11 -113.3(2)
C1 C2 B6 B10 -99.5(2)
B11 C2 B6 B10 40.6(2)
B7 C2 B6 B10 4.9(3)
Co3 C2 B6 B10 -72.6(3)
C20 C1 B6 C2 111.9(2)
B5 C1 B6 C2 -137.6(2)
B4 C1 B6 C2 -100.9(2)
Co3 C1 B6 C2 -25.63(17)
C20 C1 B6 B5 -110.5(2)
C2 C1 B6 B5 137.6(2)
B4 C1 B6 B5 36.7(2)
Co3 C1 B6 B5 112.0(2)
C20 C1 B6 B11 146.6(2)
C2 C1 B6 B11 34.71(18)
B5 C1 B6 B11 -102.9(2)
B4 C1 B6 B11 -66.2(2)
Co3 C1 B6 B11 9.1(3)
C20 C1 B6 B10 -150.5(2)
C2 C1 B6 B10 97.6(2)
B5 C1 B6 B10 -40.0(2)
B4 C1 B6 B10 -3.3(3)
Co3 C1 B6 B10 72.0(2)
C1 B5 B6 C2 35.68(19)
B9 B5 B6 C2 -61.9(3)
B10 B5 B6 C2 -99.2(2)
B4 B5 B6 C2 1.7(3)
B9 B5 B6 C1 -97.6(2)
B10 B5 B6 C1 -134.9(2)
B4 B5 B6 C1 -34.0(2)
C1 B5 B6 B11 97.2(2)
B9 B5 B6 B11 -.4(3)
B10 B5 B6 B11 -37.7(2)
B4 B5 B6 B11 63.2(3)
C1 B5 B6 B10 134.9(2)
B9 B5 B6 B10 37.3(2)
B4 B5 B6 B10 100.9(2)
C1 C2 B7 B12 63.7(2)
B11 C2 B7 B12 -40.39(19)
B6 C2 B7 B12 -5.1(3)
Co3 C2 B7 B12 113.18(18)
C1 C2 B7 B11 104.0(2)
B6 C2 B7 B11 35.2(2)
Co3 C2 B7 B11 153.57(17)
C1 C2 B7 B8 1.7(3)
B11 C2 B7 B8 -102.3(2)
B6 C2 B7 B8 -67.1(2)
Co3 C2 B7 B8 51.25(14)
C1 C2 B7 Co3 -49.52(16)
B11 C2 B7 Co3 -153.57(17)
B6 C2 B7 Co3 -118.3(2)
C15 Co3 B7 C2 -139.58(13)
C1 Co3 B7 C2 34.55(13)
C16 Co3 B7 C2 -169.36(13)
C14 Co3 B7 C2 -98.98(13)
C17 Co3 B7 C2 -140.1(3)
B8 Co3 B7 C2 122.94(18)
B4 Co3 B7 C2 83.79(14)
N13 Co3 B7 C2 -76.06(17)
C2 Co3 B7 B12 -93.1(2)
C15 Co3 B7 B12 127.34(19)
C1 Co3 B7 B12 -58.54(19)
C16 Co3 B7 B12 97.6(2)
C14 Co3 B7 B12 167.93(18)
C17 Co3 B7 B12 126.8(4)
B8 Co3 B7 B12 29.85(18)
B4 Co3 B7 B12 -9.3(2)
N13 Co3 B7 B12 -169.14(16)
C2 Co3 B7 B11 -25.16(17)
C15 Co3 B7 B11 -164.74(19)
C1 Co3 B7 B11 9.39(18)
C16 Co3 B7 B11 165.48(17)
C14 Co3 B7 B11 -124.14(19)
C17 Co3 B7 B11 -165.3(3)
B8 Co3 B7 B11 97.8(2)
B4 Co3 B7 B11 58.6(2)
N13 Co3 B7 B11 -101.2(2)
C2 Co3 B7 B8 -122.94(18)
C15 Co3 B7 B8 97.48(14)
C1 Co3 B7 B8 -88.39(14)
C16 Co3 B7 B8 67.70(17)
C14 Co3 B7 B8 138.08(13)
C17 Co3 B7 B8 96.9(4)
B4 Co3 B7 B8 -39.15(14)
N13 Co3 B7 B8 161.00(14)
C1 B4 B8 B9 -98.2(2)
B5 B4 B8 B9 -36.79(19)
Co3 B4 B8 B9 -148.45(18)
C1 B4 B8 B12 -60.4(2)
B9 B4 B8 B12 37.81(19)
B5 B4 B8 B12 1.0(2)
Co3 B4 B8 B12 -110.64(18)
C1 B4 B8 B7 1.4(2)
B9 B4 B8 B7 99.6(2)
B5 B4 B8 B7 62.8(2)
Co3 B4 B8 B7 -48.86(15)
C1 B4 B8 Co3 50.23(15)
B9 B4 B8 Co3 148.45(18)
B5 B4 B8 Co3 111.67(18)
C2 B7 B8 B9 60.2(2)
B12 B7 B8 B9 -37.9(2)
B11 B7 B8 B9 -.7(3)
Co3 B7 B8 B9 111.12(19)
C2 B7 B8 B12 98.2(2)
B11 B7 B8 B12 37.2(2)
Co3 B7 B8 B12 149.07(18)
C2 B7 B8 B4 -1.8(2)
B12 B7 B8 B4 -100.0(2)
B11 B7 B8 B4 -62.8(2)
Co3 B7 B8 B4 49.07(15)
C2 B7 B8 Co3 -50.90(14)
B12 B7 B8 Co3 -149.07(18)
B11 B7 B8 Co3 -111.84(19)
C2 Co3 B8 B9 -56.75(19)
C15 Co3 B8 B9 173.21(19)
C1 Co3 B8 B9 -8.60(19)
C16 Co3 B8 B9 132.7(2)
C14 Co3 B8 B9 -163.65(17)
B7 Co3 B8 B9 -96.6(2)
C17 Co3 B8 B9 105.5(2)
B4 Co3 B8 B9 29.94(18)
N13 Co3 B8 B9 136.7(3)
C2 Co3 B8 B12 10.64(19)
C15 Co3 B8 B12 -119.4(2)
C1 Co3 B8 B12 58.8(2)
C16 Co3 B8 B12 -159.9(2)
C14 Co3 B8 B12 -96.3(2)
B7 Co3 B8 B12 -29.18(18)
C17 Co3 B8 B12 172.85(17)
B4 Co3 B8 B12 97.3(2)
N13 Co3 B8 B12 -155.9(3)
C2 Co3 B8 B4 -86.69(14)
C15 Co3 B8 B4 143.27(14)
C1 Co3 B8 B4 -38.55(14)
C16 Co3 B8 B4 102.76(15)
C14 Co3 B8 B4 166.40(15)
B7 Co3 B8 B4 -126.50(18)
C17 Co3 B8 B4 75.52(17)
N13 Co3 B8 B4 106.7(4)
C2 Co3 B8 B7 39.81(13)
C15 Co3 B8 B7 -90.23(14)
C1 Co3 B8 B7 87.96(14)
C16 Co3 B8 B7 -130.73(14)
C14 Co3 B8 B7 -67.09(18)
C17 Co3 B8 B7 -157.97(15)
B4 Co3 B8 B7 126.50(18)
N13 Co3 B8 B7 -126.8(3)
C1 B5 B9 B10 -100.5(2)
B6 B5 B9 B10 -37.2(2)
B4 B5 B9 B10 -139.2(2)
C1 B5 B9 B4 38.7(2)
B6 B5 B9 B4 101.9(2)
B10 B5 B9 B4 139.2(2)
C1 B5 B9 B8 .8(3)
B6 B5 B9 B8 64.0(3)
B10 B5 B9 B8 101.2(2)
B4 B5 B9 B8 -37.9(2)
C1 B5 B9 B12 -62.9(3)
B6 B5 B9 B12 .3(3)
B10 B5 B9 B12 37.5(2)
B4 B5 B9 B12 -101.6(2)
C1 B4 B9 B5 -38.59(19)
B8 B4 B9 B5 -138.5(2)
Co3 B4 B9 B5 -106.9(2)
C1 B4 B9 B10 -1.8(3)
B5 B4 B9 B10 36.8(2)
B8 B4 B9 B10 -101.7(2)
Co3 B4 B9 B10 -70.1(3)
C1 B4 B9 B8 99.96(19)
B5 B4 B9 B8 138.5(2)
Co3 B4 B9 B8 31.64(18)
C1 B4 B9 B12 61.8(2)
B5 B4 B9 B12 100.3(2)
B8 B4 B9 B12 -38.2(2)
Co3 B4 B9 B12 -6.6(3)
B12 B8 B9 B5 -99.7(2)
B4 B8 B9 B5 37.7(2)
B7 B8 B9 B5 -62.3(3)
Co3 B8 B9 B5 6.1(3)
B12 B8 B9 B10 -35.7(2)
B4 B8 B9 B10 101.7(2)
B7 B8 B9 B10 1.7(3)
Co3 B8 B9 B10 70.1(3)
B12 B8 B9 B4 -137.4(2)
B7 B8 B9 B4 -99.9(2)
Co3 B8 B9 B4 -31.54(18)
B4 B8 B9 B12 137.4(2)
B7 B8 B9 B12 37.43(19)
Co3 B8 B9 B12 105.8(2)
C2 B6 B10 B11 -39.9(2)
C1 B6 B10 B11 -99.1(2)
B5 B6 B10 B11 -138.2(2)
C2 B6 B10 B5 98.3(2)
C1 B6 B10 B5 39.1(2)
B11 B6 B10 B5 138.2(2)
C2 B6 B10 B9 61.3(3)
C1 B6 B10 B9 2.0(3)
B5 B6 B10 B9 -37.1(2)
B11 B6 B10 B9 101.2(2)
C2 B6 B10 B12 -2.5(3)
C1 B6 B10 B12 -61.7(3)
B5 B6 B10 B12 -100.8(2)
B11 B6 B10 B12 37.4(2)
C1 B5 B10 B6 -40.0(2)
B9 B5 B10 B6 -138.3(2)
B4 B5 B10 B6 -101.7(2)
C1 B5 B10 B11 -2.9(3)
B6 B5 B10 B11 37.1(2)
B9 B5 B10 B11 -101.2(2)
B4 B5 B10 B11 -64.6(3)
C1 B5 B10 B9 98.4(2)
B6 B5 B10 B9 138.3(2)
B4 B5 B10 B9 36.6(2)
C1 B5 B10 B12 60.5(3)
B6 B5 B10 B12 100.4(2)
B9 B5 B10 B12 -37.9(2)
B4 B5 B10 B12 -1.2(3)
B5 B9 B10 B6 36.9(2)
B4 B9 B10 B6 -.2(3)
B8 B9 B10 B6 -65.2(3)
B12 B9 B10 B6 -101.0(2)
B5 B9 B10 B11 99.9(2)
B4 B9 B10 B11 62.9(3)
B8 B9 B10 B11 -2.1(3)
B12 B9 B10 B11 -37.9(2)
B4 B9 B10 B5 -37.0(2)
B8 B9 B10 B5 -102.0(2)
B12 B9 B10 B5 -137.8(2)
B5 B9 B10 B12 137.8(2)
B4 B9 B10 B12 100.8(2)
B8 B9 B10 B12 35.8(2)
C1 C2 B11 B6 37.79(19)
B7 C2 B11 B6 143.3(2)
Co3 C2 B11 B6 113.9(2)
C1 C2 B11 B10 -2.7(3)
B7 C2 B11 B10 102.8(2)
B6 C2 B11 B10 -40.5(2)
Co3 C2 B11 B10 73.4(3)
C1 C2 B11 B12 -65.2(3)
B7 C2 B11 B12 40.3(2)
B6 C2 B11 B12 -103.0(2)
Co3 C2 B11 B12 10.9(3)
C1 C2 B11 B7 -105.6(2)
B6 C2 B11 B7 -143.3(2)
Co3 C2 B11 B7 -29.43(19)
C1 B6 B11 C2 -33.89(18)
B5 B6 B11 C2 -95.7(2)
B10 B6 B11 C2 -133.6(2)
C2 B6 B11 B10 133.6(2)
C1 B6 B11 B10 99.7(2)
B5 B6 B11 B10 37.9(2)
C2 B6 B11 B12 96.0(2)
C1 B6 B11 B12 62.1(2)
B5 B6 B11 B12 .3(3)
B10 B6 B11 B12 -37.6(2)
C2 B6 B11 B7 32.62(19)
C1 B6 B11 B7 -1.3(3)
B5 B6 B11 B7 -63.1(3)
B10 B6 B11 B7 -101.0(2)
B6 B10 B11 C2 40.3(2)
B5 B10 B11 C2 3.3(3)
B9 B10 B11 C2 -59.8(3)
B12 B10 B11 C2 -97.8(2)
B5 B10 B11 B6 -36.9(2)
B9 B10 B11 B6 -100.1(3)
B12 B10 B11 B6 -138.1(2)
B6 B10 B11 B12 138.1(2)
B5 B10 B11 B12 101.2(2)
B9 B10 B11 B12 38.1(2)
B6 B10 B11 B7 101.7(2)
B5 B10 B11 B7 64.8(3)
B9 B10 B11 B7 1.6(3)
B12 B10 B11 B7 -36.4(2)
B12 B7 B11 C2 133.4(2)
B8 B7 B11 C2 96.1(2)
Co3 B7 B11 C2 26.56(17)
C2 B7 B11 B6 -32.96(19)
B12 B7 B11 B6 100.4(2)
B8 B7 B11 B6 63.2(3)
Co3 B7 B11 B6 -6.4(3)
C2 B7 B11 B10 -96.7(2)
B12 B7 B11 B10 36.7(2)
B8 B7 B11 B10 -.5(3)
Co3 B7 B11 B10 -70.1(3)
C2 B7 B11 B12 -133.4(2)
B8 B7 B11 B12 -37.2(2)
Co3 B7 B11 B12 -106.8(2)
C2 B7 B12 B11 39.69(19)
B8 B7 B12 B11 138.2(2)
Co3 B7 B12 B11 107.0(2)
C2 B7 B12 B10 3.2(3)
B11 B7 B12 B10 -36.4(2)
B8 B7 B12 B10 101.8(2)
Co3 B7 B12 B10 70.5(2)
C2 B7 B12 B9 -60.1(2)
B11 B7 B12 B9 -99.8(2)
B8 B7 B12 B9 38.39(19)
Co3 B7 B12 B9 7.2(3)
C2 B7 B12 B8 -98.5(2)
B11 B7 B12 B8 -138.2(2)
Co3 B7 B12 B8 -31.23(18)
C2 B11 B12 B7 -39.79(19)
B6 B11 B12 B7 -101.8(2)
B10 B11 B12 B7 -139.3(2)
C2 B11 B12 B10 99.5(2)
B6 B11 B12 B10 37.5(2)
B7 B11 B12 B10 139.3(2)
C2 B11 B12 B9 62.0(3)
B6 B11 B12 B9 -.1(3)
B10 B11 B12 B9 -37.5(2)
B7 B11 B12 B9 101.8(2)
C2 B11 B12 B8 -1.5(3)
B6 B11 B12 B8 -63.6(3)
B10 B11 B12 B8 -101.0(2)
B7 B11 B12 B8 38.3(2)
B6 B10 B12 B7 -.5(3)
B11 B10 B12 B7 36.8(2)
B5 B10 B12 B7 -63.2(3)
B9 B10 B12 B7 -100.9(2)
B6 B10 B12 B11 -37.3(2)
B5 B10 B12 B11 -100.0(2)
B9 B10 B12 B11 -137.7(2)
B6 B10 B12 B9 100.4(3)
B11 B10 B12 B9 137.7(2)
B5 B10 B12 B9 37.6(2)
B6 B10 B12 B8 64.6(3)
B11 B10 B12 B8 101.9(2)
B5 B10 B12 B8 1.9(3)
B9 B10 B12 B8 -35.7(2)
B5 B9 B12 B7 63.7(3)
B10 B9 B12 B7 101.4(2)
B4 B9 B12 B7 -.3(3)
B8 B9 B12 B7 -38.98(19)
B5 B9 B12 B11 -.1(3)
B10 B9 B12 B11 37.5(2)
B4 B9 B12 B11 -64.2(3)
B8 B9 B12 B11 -102.8(2)
B5 B9 B12 B10 -37.6(2)
B4 B9 B12 B10 -101.7(2)
B8 B9 B12 B10 -140.3(2)
B5 B9 B12 B8 102.7(2)
B10 B9 B12 B8 140.3(2)
B4 B9 B12 B8 38.67(19)
B9 B8 B12 B7 137.1(2)
B4 B8 B12 B7 99.7(2)
Co3 B8 B12 B7 30.73(18)
B9 B8 B12 B11 99.2(2)
B4 B8 B12 B11 61.7(3)
B7 B8 B12 B11 -37.9(2)
Co3 B8 B12 B11 -7.2(3)
B9 B8 B12 B10 35.6(2)
B4 B8 B12 B10 -1.8(3)
B7 B8 B12 B10 -101.5(2)
Co3 B8 B12 B10 -70.7(2)
B4 B8 B12 B9 -37.44(19)
B7 B8 B12 B9 -137.1(2)
Co3 B8 B12 B9 -106.4(2)
